data_7022235
loop_
_publ_author_name
'Sun, Ya-guang'
'Sun, Di'
'Yu, Wan'
'Zhu, Ming-chang'
'Ding, Fu'
'Liu, Yi-nan'
'Gao, En-jun'
'Wang, Shu-ju'
'Xiong, Gang'
'Dragutan, Ileana'
'Dragutan, Valerian'

_publ_section_title
;
 Synthesis, characterization, interaction with DNA and cytotoxicity of
 Pd(II) and Pt(II) complexes containing pyridine carboxylic acid ligands.
;
_journal_issue 11
_journal_name_full 'Dalton transactions (Cambridge, England : 2003)'
_journal_page_first 3957
_journal_page_last 3967
_journal_paper_doi 10.1039/c2dt32114a
_journal_volume 42
_journal_year 2013
_chemical_formula_sum 'C12 H10 Cl2 N2 O5 Pd'
_chemical_formula_weight 439.52
_chemical_name_systematic
;
?
;
_space_group_IT_number 2
_symmetry_cell_setting triclinic
_symmetry_space_group_name_Hall '-P 1'
_symmetry_space_group_name_H-M 'P -1'
_atom_sites_solution_hydrogens geom
_atom_sites_solution_primary direct
_atom_sites_solution_secondary difmap
_audit_creation_method SHELXL-97
_cell_angle_alpha 103.02(3)
_cell_angle_beta 102.91(3)
_cell_angle_gamma 90.52(3)
_cell_formula_units_Z 2
_cell_length_a 7.2791(15)
_cell_length_b 8.0941(16)
_cell_length_c 12.513(3)
_cell_measurement_reflns_used 2502
_cell_measurement_temperature 113(2)
_cell_measurement_theta_max 27.853
_cell_measurement_theta_min 2.876
_cell_volume 698.8(3)
_computing_cell_refinement crystalclear
_computing_data_collection 'crystalclear(Rigaku/MSC Inc., 2005)'
_computing_data_reduction crystalclear
_computing_molecular_graphics 'Bruker SHELXTL'
_computing_publication_material 'Bruker SHELXTL'
_computing_structure_refinement 'SHELXL-97 (Sheldrick, 1997)'
_computing_structure_solution 'SHELXS-97 (Sheldrick, 1990)'
_diffrn_ambient_temperature 113(2)
_diffrn_detector_area_resol_mean 7.31
_diffrn_measured_fraction_theta_full 0.990
_diffrn_measured_fraction_theta_max 0.990
_diffrn_measurement_device_type 'rigaku saturn CCD area detector'
_diffrn_measurement_method '\w and \f scans'
_diffrn_radiation_monochromator confocal
_diffrn_radiation_source 'rotating anode'
_diffrn_radiation_type MoK\a
_diffrn_radiation_wavelength 0.71073
_diffrn_reflns_av_R_equivalents 0.0199
_diffrn_reflns_av_sigmaI/netI 0.0270
_diffrn_reflns_limit_h_max 6
_diffrn_reflns_limit_h_min -8
_diffrn_reflns_limit_k_max 9
_diffrn_reflns_limit_k_min -9
_diffrn_reflns_limit_l_max 14
_diffrn_reflns_limit_l_min -14
_diffrn_reflns_number 5067
_diffrn_reflns_theta_full 25.01
_diffrn_reflns_theta_max 25.01
_diffrn_reflns_theta_min 2.88
_diffrn_standards_decay_% 0
_diffrn_standards_interval_count 0
_diffrn_standards_interval_time 0
_diffrn_standards_number 0
_exptl_absorpt_coefficient_mu 1.735
_exptl_absorpt_correction_T_max 0.9338
_exptl_absorpt_correction_T_min 0.8737
_exptl_absorpt_correction_type multi-scan
_exptl_absorpt_process_details crystalclear
_exptl_crystal_density_diffrn 2.089
_exptl_crystal_density_method 'not measured'
_exptl_crystal_F_000 432
_exptl_crystal_size_max 0.08
_exptl_crystal_size_mid 0.08
_exptl_crystal_size_min 0.04
_refine_diff_density_max 1.584
_refine_diff_density_min -0.486
_refine_diff_density_rms 0.088
_refine_ls_extinction_method none
_refine_ls_goodness_of_fit_ref 1.136
_refine_ls_hydrogen_treatment constr
_refine_ls_matrix_type full
_refine_ls_number_parameters 201
_refine_ls_number_reflns 2443
_refine_ls_number_restraints 3
_refine_ls_restrained_S_all 1.136
_refine_ls_R_factor_all 0.0255
_refine_ls_R_factor_gt 0.0224
_refine_ls_shift/su_max 0.004
_refine_ls_shift/su_mean 0.000
_refine_ls_structure_factor_coef Fsqd
_refine_ls_weighting_details 'calc w=1/[\s^2^(Fo^2^)+(0.0414P)^2^+0.0000P] where P=(Fo^2^+2Fc^2^)/3'
_refine_ls_weighting_scheme calc
_refine_ls_wR_factor_gt 0.0625
_refine_ls_wR_factor_ref 0.0637
_reflns_number_gt 2174
_reflns_number_total 2443
_reflns_threshold_expression >2sigma(I)
_cod_data_source_file c2dt32114a.txt
_cod_data_source_block 3
_cod_depositor_comments
;
The following automatic conversions were performed:

'_symmetry_cell_setting' value 'Triclinic' changed to 'triclinic'
according to /home/saulius/struct/CIF-dictionaries/cif_core.dic
dictionary named 'cif_core.dic' version 2.4.2 from 2011-04-26.

Automatic conversion script
Id: cif_fix_values 1891 2012-01-12 08:04:46Z andrius 
;
_cod_original_cell_volume 698.8(2)
_cod_original_sg_symbol_H-M P-1
_cod_database_code 7022235

loop_
_symmetry_equiv_pos_as_xyz
'x, y, z'
'-x, -y, -z'

loop_
_atom_site_label
_atom_site_type_symbol
_atom_site_fract_x
_atom_site_fract_y
_atom_site_fract_z
_atom_site_U_iso_or_equiv
_atom_site_adp_type
_atom_site_occupancy
_atom_site_symmetry_multiplicity
_atom_site_calc_flag
_atom_site_refinement_flags
Pd1 Pd 0.21804(3) 0.57381(2) 0.497519(16) 0.00949(9) Uani 1 1 d .
Cl1 Cl 0.22359(10) 0.85146(8) 0.59485(6) 0.01629(16) Uani 1 1 d .
Cl2 Cl 0.40912(9) 0.51197(8) 0.65430(6) 0.01471(16) Uani 1 1 d .
N1 N 0.0513(3) 0.6109(3) 0.35457(19) 0.0103(5) Uani 1 1 d .
N2 N 0.2094(3) 0.3383(3) 0.39799(19) 0.0109(5) Uani 1 1 d .
O1 O -0.3717(3) 0.7935(2) 0.04235(18) 0.0220(5) Uani 1 1 d .
H1 H -0.4483 0.7907 -0.0171 0.033 Uiso 1 1 calc R
O2 O -0.3108(3) 0.5370(3) -0.04859(18) 0.0229(5) Uani 1 1 d .
O3 O 0.1299(3) -0.1443(3) 0.05667(18) 0.0295(5) Uani 1 1 d .
O4 O 0.3141(3) -0.2382(2) 0.19719(17) 0.0199(5) Uani 1 1 d .
H4 H 0.3105 -0.3250 0.1479 0.030 Uiso 1 1 calc R
C1 C -0.0384(4) 0.7514(3) 0.3431(2) 0.0135(6) Uani 1 1 d .
H1A H -0.0232 0.8425 0.4054 0.016 Uiso 1 1 calc R
C2 C -0.1521(4) 0.7660(3) 0.2426(2) 0.0137(6) Uani 1 1 d .
H2 H -0.2146 0.8647 0.2379 0.016 Uiso 1 1 calc R
C3 C -0.1731(4) 0.6335(3) 0.1487(2) 0.0132(6) Uani 1 1 d .
C4 C -0.0825(4) 0.4849(3) 0.1597(2) 0.0110(6) Uani 1 1 d .
H4A H -0.0959 0.3933 0.0978 0.013 Uiso 1 1 calc R
C5 C 0.0271(4) 0.4751(3) 0.2630(2) 0.0104(5) Uani 1 1 d .
C6 C 0.1205(3) 0.3239(3) 0.2876(2) 0.0099(5) Uani 1 1 d .
C7 C 0.1192(4) 0.1743(3) 0.2071(2) 0.0118(6) Uani 1 1 d .
H7 H 0.0582 0.1651 0.1321 0.014 Uiso 1 1 calc R
C8 C 0.2119(4) 0.0377(3) 0.2412(2) 0.0112(6) Uani 1 1 d .
C9 C 0.2967(4) 0.0524(3) 0.3532(2) 0.0131(6) Uani 1 1 d .
H9 H 0.3553 -0.0387 0.3774 0.016 Uiso 1 1 calc R
C10 C 0.2932(4) 0.2058(3) 0.4294(2) 0.0125(6) Uani 1 1 d .
H10 H 0.3514 0.2163 0.5050 0.015 Uiso 1 1 calc R
C11 C -0.2919(4) 0.6476(4) 0.0364(2) 0.0150(6) Uani 1 1 d .
C12 C 0.2126(4) -0.1228(3) 0.1534(2) 0.0146(6) Uani 1 1 d .
O5 O 0.4136(3) 0.8305(3) 0.86028(19) 0.0368(6) Uani 1 1 d D
H5A H 0.3640 0.9254 0.8572 0.044 Uiso 1 1 d RD
H5B H 0.3971 0.7563 0.8006 0.044 Uiso 1 1 d RD

loop_
_atom_site_aniso_label
_atom_site_aniso_U_11
_atom_site_aniso_U_22
_atom_site_aniso_U_33
_atom_site_aniso_U_23
_atom_site_aniso_U_13
_atom_site_aniso_U_12
Pd1 0.01060(14) 0.00924(13) 0.00727(14) 0.00014(9) 0.00104(9) 0.00058(8)
Cl1 0.0203(4) 0.0115(3) 0.0126(4) -0.0023(3) -0.0003(3) 0.0026(3)
Cl2 0.0155(3) 0.0174(3) 0.0097(3) 0.0030(3) -0.0002(3) 0.0005(3)
N1 0.0102(11) 0.0092(11) 0.0115(13) 0.0003(9) 0.0043(9) -0.0028(9)
N2 0.0089(11) 0.0122(11) 0.0104(12) 0.0000(9) 0.0022(9) -0.0014(9)
O1 0.0335(13) 0.0143(10) 0.0143(11) 0.0025(8) -0.0023(9) 0.0135(9)
O2 0.0358(13) 0.0178(10) 0.0104(11) -0.0002(8) -0.0010(9) 0.0115(9)
O3 0.0484(15) 0.0189(11) 0.0135(12) -0.0010(9) -0.0045(10) 0.0145(10)
O4 0.0284(12) 0.0116(10) 0.0152(11) -0.0015(8) 0.0001(9) 0.0123(9)
C1 0.0161(14) 0.0091(13) 0.0147(15) 0.0008(11) 0.0043(12) 0.0033(11)
C2 0.0176(14) 0.0083(13) 0.0153(16) 0.0014(11) 0.0052(12) 0.0027(11)
C3 0.0164(14) 0.0118(13) 0.0129(15) 0.0045(11) 0.0049(12) 0.0026(11)
C4 0.0121(13) 0.0095(13) 0.0104(14) -0.0002(11) 0.0029(11) 0.0004(11)
C5 0.0111(13) 0.0087(12) 0.0118(15) 0.0017(11) 0.0045(11) 0.0002(10)
C6 0.0068(12) 0.0106(13) 0.0120(15) 0.0025(11) 0.0021(11) -0.0030(10)
C7 0.0113(13) 0.0143(13) 0.0093(14) 0.0027(11) 0.0013(11) 0.0007(11)
C8 0.0108(13) 0.0085(13) 0.0141(15) 0.0011(11) 0.0038(11) 0.0005(10)
C9 0.0130(13) 0.0117(13) 0.0140(15) 0.0040(11) 0.0013(11) 0.0012(11)
C10 0.0120(14) 0.0149(14) 0.0099(14) 0.0050(11) -0.0009(11) 0.0012(11)
C11 0.0183(15) 0.0113(14) 0.0143(15) 0.0011(11) 0.0034(12) 0.0029(11)
C12 0.0179(14) 0.0123(14) 0.0137(16) 0.0029(11) 0.0040(12) 0.0034(11)
O5 0.0581(17) 0.0304(13) 0.0144(13) 0.0014(10) -0.0041(11) 0.0186(12)

loop_
_atom_type_symbol
_atom_type_description
_atom_type_scat_dispersion_real
_atom_type_scat_dispersion_imag
_atom_type_scat_source
C C 0.0033 0.0016 'International Tables Vol C Tables 4.2.6.8 and 6.1.1.4'
H H 0.0000 0.0000 'International Tables Vol C Tables 4.2.6.8 and 6.1.1.4'
N N 0.0061 0.0033 'International Tables Vol C Tables 4.2.6.8 and 6.1.1.4'
O O 0.0106 0.0060 'International Tables Vol C Tables 4.2.6.8 and 6.1.1.4'
Cl Cl 0.1484 0.1585 'International Tables Vol C Tables 4.2.6.8 and 6.1.1.4'
Pd Pd -0.9988 1.0072 'International Tables Vol C Tables 4.2.6.8 and 6.1.1.4'

loop_
_geom_angle_atom_site_label_1
_geom_angle_atom_site_label_2
_geom_angle_atom_site_label_3
_geom_angle
N1 Pd1 N2 80.58(9)
N1 Pd1 Cl2 175.99(6)
N2 Pd1 Cl2 95.40(7)
N1 Pd1 Cl1 94.45(7)
N2 Pd1 Cl1 174.36(7)
Cl2 Pd1 Cl1 89.56(4)
C1 N1 C5 119.0(2)
C1 N1 Pd1 125.86(18)
C5 N1 Pd1 115.16(17)
C10 N2 C6 119.5(2)
C10 N2 Pd1 125.68(19)
C6 N2 Pd1 114.57(17)
C11 O1 H1 109.5
C12 O4 H4 109.5
N1 C1 C2 122.3(2)
N1 C1 H1A 118.8
C2 C1 H1A 118.8
C1 C2 C3 119.7(3)
C1 C2 H2 120.2
C3 C2 H2 120.2
C2 C3 C4 118.7(3)
C2 C3 C11 121.0(2)
C4 C3 C11 120.3(2)
C5 C4 C3 119.4(2)
C5 C4 H4A 120.3
C3 C4 H4A 120.3
N1 C5 C4 120.8(2)
N1 C5 C6 114.1(2)
C4 C5 C6 125.0(2)
N2 C6 C7 121.1(2)
N2 C6 C5 115.0(2)
C7 C6 C5 123.8(2)
C6 C7 C8 118.5(3)
C6 C7 H7 120.7
C8 C7 H7 120.7
C9 C8 C7 119.8(2)
C9 C8 C12 122.0(2)
C7 C8 C12 118.2(2)
C8 C9 C10 118.8(2)
C8 C9 H9 120.6
C10 C9 H9 120.6
N2 C10 C9 122.2(3)
N2 C10 H10 118.9
C9 C10 H10 118.9
O2 C11 O1 124.4(3)
O2 C11 C3 123.4(3)
O1 C11 C3 112.2(2)
O3 C12 O4 124.7(3)
O3 C12 C8 123.8(3)
O4 C12 C8 111.5(2)
H5A O5 H5B 117.4

loop_
_geom_bond_atom_site_label_1
_geom_bond_atom_site_label_2
_geom_bond_distance
Pd1 N1 2.010(2)
Pd1 N2 2.020(2)
Pd1 Cl2 2.2957(10)
Pd1 Cl1 2.2974(10)
N1 C1 1.336(3)
N1 C5 1.376(3)
N2 C10 1.331(3)
N2 C6 1.366(4)
O1 C11 1.315(3)
O1 H1 0.8200
O2 C11 1.207(4)
O3 C12 1.198(3)
O4 C12 1.334(3)
O4 H4 0.8200
C1 C2 1.372(4)
C1 H1A 0.9300
C2 C3 1.379(4)
C2 H2 0.9300
C3 C4 1.396(4)
C3 C11 1.505(4)
C4 C5 1.379(4)
C4 H4A 0.9300
C5 C6 1.465(4)
C6 C7 1.388(4)
C7 C8 1.400(4)
C7 H7 0.9300
C8 C9 1.376(4)
C8 C12 1.502(4)
C9 C10 1.390(4)
C9 H9 0.9300
C10 H10 0.9300
O5 H5A 0.8572
O5 H5B 0.8302

loop_
_geom_torsion_atom_site_label_1
_geom_torsion_atom_site_label_2
_geom_torsion_atom_site_label_3
_geom_torsion_atom_site_label_4
_geom_torsion
N2 Pd1 N1 C1 173.2(2)
Cl2 Pd1 N1 C1 172.0(7)
Cl1 Pd1 N1 C1 -9.5(2)
N2 Pd1 N1 C5 -5.12(17)
Cl2 Pd1 N1 C5 -6.3(9)
Cl1 Pd1 N1 C5 172.18(16)
N1 Pd1 N2 C10 -178.6(2)
Cl2 Pd1 N2 C10 1.3(2)
Cl1 Pd1 N2 C10 152.9(5)
N1 Pd1 N2 C6 6.70(17)
Cl2 Pd1 N2 C6 -173.39(16)
Cl1 Pd1 N2 C6 -21.8(7)
C5 N1 C1 C2 -0.8(4)
Pd1 N1 C1 C2 -179.10(19)
N1 C1 C2 C3 -1.4(4)
C1 C2 C3 C4 2.2(4)
C1 C2 C3 C11 -178.1(2)
C2 C3 C4 C5 -0.8(4)
C11 C3 C4 C5 179.4(2)
C1 N1 C5 C4 2.2(4)
Pd1 N1 C5 C4 -179.34(18)
C1 N1 C5 C6 -175.6(2)
Pd1 N1 C5 C6 2.8(3)
C3 C4 C5 N1 -1.4(4)
C3 C4 C5 C6 176.2(2)
C10 N2 C6 C7 -1.2(4)
Pd1 N2 C6 C7 173.77(19)
C10 N2 C6 C5 177.9(2)
Pd1 N2 C6 C5 -7.1(3)
N1 C5 C6 N2 2.9(3)
C4 C5 C6 N2 -174.9(2)
N1 C5 C6 C7 -178.1(2)
C4 C5 C6 C7 4.2(4)
N2 C6 C7 C8 -0.2(4)
C5 C6 C7 C8 -179.3(2)
C6 C7 C8 C9 1.9(4)
C6 C7 C8 C12 -179.0(2)
C7 C8 C9 C10 -2.0(4)
C12 C8 C9 C10 178.9(2)
C6 N2 C10 C9 1.1(4)
Pd1 N2 C10 C9 -173.33(19)
C8 C9 C10 N2 0.6(4)
C2 C3 C11 O2 178.1(3)
C4 C3 C11 O2 -2.1(4)
C2 C3 C11 O1 -2.0(4)
C4 C3 C11 O1 177.8(2)
C9 C8 C12 O3 174.9(3)
C7 C8 C12 O3 -4.2(4)
C9 C8 C12 O4 -4.2(4)
C7 C8 C12 O4 176.8(2)
